data_7249865
loop_
_publ_author_name
'Ravi, Sasikala'
'Priyadharsan, R. Rameshbabu'
'Karthikeyan, Subramanian'
'Pannippara, Mehboobali'
'Al-Sehemi, Abdullah G.'
'Moon, Dohyun'
'Anthony, Savarimuthu Philip'

_publ_section_title
;
 Crystallization solvent induced fluorescence tuning by subtle
 conformational change in a conformationally flexible fluorophore
;
_journal_name_full CrystEngComm
_journal_paper_doi 10.1039/D4CE01197J
_journal_year 2025
_chemical_formula_moiety 'C19 H15 N O'
_chemical_formula_sum 'C19 H15 N O'
_chemical_formula_weight 273.32
_space_group_crystal_system monoclinic
_space_group_IT_number 14
_space_group_name_Hall '-P 2ybc'
_space_group_name_H-M_alt 'P 1 21/c 1'
_atom_sites_solution_hydrogens geom
_audit_creation_method SHELXL-2019/3
_audit_update_record
;
2024-11-28 deposited with the CCDC.	2025-01-29 downloaded from the CCDC.
;
_cell_angle_alpha 90
_cell_angle_beta 101.68(3)
_cell_angle_gamma 90
_cell_formula_units_Z 4
_cell_length_a 12.012(2)
_cell_length_b 11.349(2)
_cell_length_c 10.792(2)
_cell_measurement_reflns_used 42966
_cell_measurement_temperature 221(2)
_cell_measurement_theta_max 30.000
_cell_measurement_theta_min 0.361
_cell_volume 1440.7(5)
_computing_cell_refinement '<i>HKL3000sm</i>(Otwinowski & Minor, 1997)'
_computing_data_collection '<i>PAL BL2D-SMDC Program</i>(Shin et.al, 2016)'
_computing_data_reduction '<i>HKL3000sm</i>(Otwinowski & Minor, 1997)'
_computing_molecular_graphics '<i>DIAMOND 4</i>(Putx&Brandenburg, 2014)'
_computing_publication_material '<i>publCIF</i>(Westrip, 2010)'
_computing_structure_refinement '<i>SHELXL-2018</i>(Sheldrick, 2018)'
_computing_structure_solution '<i>SHELXT-2018</i>(Sheldrick, 2018)'
_diffrn_ambient_temperature 221(2)
_diffrn_measured_fraction_theta_full 0.999
_diffrn_measured_fraction_theta_max 0.999
_diffrn_measurement_device_type 'Rayonix SX165 CCD area detector'
_diffrn_measurement_method 'omega scan'
_diffrn_radiation_type synchrotron
_diffrn_radiation_wavelength 0.630
_diffrn_reflns_av_R_equivalents 0.0648
_diffrn_reflns_av_unetI/netI 0.0472
_diffrn_reflns_Laue_measured_fraction_full 0.999
_diffrn_reflns_Laue_measured_fraction_max 0.999
_diffrn_reflns_limit_h_max 16
_diffrn_reflns_limit_h_min -16
_diffrn_reflns_limit_k_max 15
_diffrn_reflns_limit_k_min -15
_diffrn_reflns_limit_l_max 15
_diffrn_reflns_limit_l_min -15
_diffrn_reflns_number 14738
_diffrn_reflns_point_group_measured_fraction_full 0.999
_diffrn_reflns_point_group_measured_fraction_max 0.999
_diffrn_reflns_theta_full 22.210
_diffrn_reflns_theta_max 25.999
_diffrn_reflns_theta_min 1.534
_diffrn_source 'PLSII 2D bending magnet'
_exptl_absorpt_coefficient_mu 0.061
_exptl_absorpt_correction_T_max 1.000
_exptl_absorpt_correction_T_min 0.922
_exptl_absorpt_correction_type empirical
_exptl_absorpt_process_details '<i>HKL3000sm Scalepack</i>(Otwinowski et.al,2003)'
_exptl_crystal_colour colorless
_exptl_crystal_density_diffrn 1.260
_exptl_crystal_description block
_exptl_crystal_F_000 576
_exptl_crystal_size_max 0.094
_exptl_crystal_size_mid 0.084
_exptl_crystal_size_min 0.081
_refine_diff_density_max 0.223
_refine_diff_density_min -0.236
_refine_diff_density_rms 0.050
_refine_ls_extinction_coef 0.083(6)
_refine_ls_extinction_expression Fc^*^=kFc[1+0.001xFc^2^\l^3^/sin(2\q)]^-1/4^
_refine_ls_extinction_method 'SHELXL-2019/2 (Sheldrick 2019)'
_refine_ls_goodness_of_fit_ref 1.071
_refine_ls_hydrogen_treatment constr
_refine_ls_matrix_type full
_refine_ls_number_parameters 191
_refine_ls_number_reflns 4060
_refine_ls_number_restraints 0
_refine_ls_restrained_S_all 1.071
_refine_ls_R_factor_all 0.0624
_refine_ls_R_factor_gt 0.0509
_refine_ls_shift/su_max 0.000
_refine_ls_shift/su_mean 0.000
_refine_ls_structure_factor_coef Fsqd
_refine_ls_weighting_details 'w=1/[\s^2^(Fo^2^)+(0.0585P)^2^+0.2422P] where P=(Fo^2^+2Fc^2^)/3'
_refine_ls_weighting_scheme calc
_refine_ls_wR_factor_gt 0.1298
_refine_ls_wR_factor_ref 0.1370
_reflns_Friedel_coverage 0.000
_reflns_number_gt 3226
_reflns_number_total 4060
_reflns_threshold_expression 'I > 2\s(I)'
_cod_data_source_file d4ce01197j2.cif
_cod_data_source_block SPA988
_cod_original_cell_volume 1440.8(5)
_cod_original_sg_symbol_H-M 'P 21/c'
_cod_database_code 7249865
_shelx_shelxl_version_number 2019/3
_shelx_space_group_comment
;
The symmetry employed for this shelxl refinement is uniquely defined
by the following loop, which should always be used as a source of
symmetry information in preference to the above space-group names.
They are only intended as comments.
;
_shelx_estimated_absorpt_t_min 0.994
_shelx_estimated_absorpt_t_max 0.995

loop_
_space_group_symop_operation_xyz
'x, y, z'
'-x, y+1/2, -z+1/2'
'-x, -y, -z'
'x, -y-1/2, z-1/2'

loop_
_atom_site_label
_atom_site_type_symbol
_atom_site_fract_x
_atom_site_fract_y
_atom_site_fract_z
_atom_site_U_iso_or_equiv
_atom_site_adp_type
_atom_site_occupancy
_atom_site_site_symmetry_order
_atom_site_calc_flag
_atom_site_refinement_flags_posn
_atom_site_refinement_flags_adp
_atom_site_refinement_flags_occupancy
_atom_site_disorder_assembly
_atom_site_disorder_group
O1 O 0.98524(9) 0.27117(8) 0.60220(13) 0.0578(3) Uani 1 1 d . . . . .
N1 N 0.68970(9) 0.74118(8) 0.45078(10) 0.0375(3) Uani 1 1 d . . . . .
C1 C 0.71598(10) 0.85799(10) 0.49532(11) 0.0320(2) Uani 1 1 d . . . . .
C2 C 0.63874(11) 0.92261(11) 0.54637(12) 0.0376(3) Uani 1 1 d . . . . .
H2 H 0.568198 0.889530 0.552042 0.045 Uiso 1 1 calc R U . . .
C3 C 0.66532(12) 1.03578(12) 0.58903(12) 0.0425(3) Uani 1 1 d . . . . .
H3 H 0.612396 1.079781 0.623122 0.051 Uiso 1 1 calc R U . . .
C4 C 0.76867(12) 1.08476(11) 0.58206(12) 0.0408(3) Uani 1 1 d . . . . .
H4 H 0.786749 1.161587 0.612030 0.049 Uiso 1 1 calc R U . . .
C5 C 0.84517(11) 1.02049(11) 0.53098(13) 0.0402(3) Uani 1 1 d . . . . .
H5 H 0.915783 1.053740 0.525915 0.048 Uiso 1 1 calc R U . . .
C6 C 0.81937(10) 0.90744(10) 0.48698(13) 0.0369(3) Uani 1 1 d . . . . .
H6 H 0.871956 0.864283 0.451480 0.044 Uiso 1 1 calc R U . . .
C7 C 0.58222(10) 0.72057(10) 0.37116(11) 0.0328(2) Uani 1 1 d . . . . .
C8 C 0.51163(11) 0.63347(12) 0.40040(14) 0.0431(3) Uani 1 1 d . . . . .
H8 H 0.536226 0.585802 0.471929 0.052 Uiso 1 1 calc R U . . .
C9 C 0.40545(12) 0.61560(14) 0.32587(16) 0.0521(4) Uani 1 1 d . . . . .
H9 H 0.358272 0.555725 0.346521 0.063 Uiso 1 1 calc R U . . .
C10 C 0.36851(12) 0.68498(15) 0.22169(14) 0.0523(4) Uani 1 1 d . . . . .
H10 H 0.295965 0.673208 0.170980 0.063 Uiso 1 1 calc R U . . .
C11 C 0.43805(13) 0.77149(16) 0.19208(13) 0.0529(4) Uani 1 1 d . . . . .
H11 H 0.412852 0.819087 0.120622 0.063 Uiso 1 1 calc R U . . .
C12 C 0.54524(12) 0.78986(13) 0.26613(12) 0.0433(3) Uani 1 1 d . . . . .
H12 H 0.592442 0.849351 0.244728 0.052 Uiso 1 1 calc R U . . .
C13 C 0.75988(9) 0.64774(10) 0.50089(11) 0.0322(2) Uani 1 1 d . . . . .
C14 C 0.76231(11) 0.54439(11) 0.43061(12) 0.0370(3) Uani 1 1 d . . . . .
H14 H 0.715791 0.537830 0.349649 0.044 Uiso 1 1 calc R U . . .
C15 C 0.83199(10) 0.45273(10) 0.47897(13) 0.0376(3) Uani 1 1 d . . . . .
H15 H 0.832339 0.383602 0.431073 0.045 Uiso 1 1 calc R U . . .
C16 C 0.90207(10) 0.46086(10) 0.59791(12) 0.0362(3) Uani 1 1 d . . . . .
C17 C 0.90011(11) 0.56366(11) 0.66676(12) 0.0390(3) Uani 1 1 d . . . . .
H17 H 0.947976 0.570554 0.746919 0.047 Uiso 1 1 calc R U . . .
C18 C 0.82961(10) 0.65571(10) 0.62021(12) 0.0368(3) Uani 1 1 d . . . . .
H18 H 0.828543 0.724090 0.669109 0.044 Uiso 1 1 calc R U . . .
C19 C 0.97831(12) 0.36585(12) 0.65084(15) 0.0471(3) Uani 1 1 d . . . . .
H19 H 1.026334 0.379411 0.729802 0.057 Uiso 1 1 calc R U . . .

loop_
_atom_site_aniso_label
_atom_site_aniso_U_11
_atom_site_aniso_U_22
_atom_site_aniso_U_33
_atom_site_aniso_U_23
_atom_site_aniso_U_13
_atom_site_aniso_U_12
O1 0.0569(6) 0.0284(5) 0.0886(8) -0.0004(5) 0.0161(6) 0.0084(4)
N1 0.0371(5) 0.0222(4) 0.0487(6) 0.0005(4) -0.0017(4) -0.0005(4)
C1 0.0362(5) 0.0228(5) 0.0357(6) 0.0018(4) 0.0043(4) 0.0012(4)
C2 0.0378(6) 0.0369(6) 0.0389(6) 0.0015(5) 0.0098(5) 0.0014(5)
C3 0.0486(7) 0.0399(7) 0.0394(6) -0.0068(5) 0.0096(5) 0.0105(6)
C4 0.0518(7) 0.0262(5) 0.0404(6) -0.0045(5) -0.0003(5) 0.0031(5)
C5 0.0391(6) 0.0293(6) 0.0500(7) 0.0003(5) 0.0041(5) -0.0033(5)
C6 0.0361(6) 0.0278(5) 0.0477(7) -0.0014(5) 0.0108(5) 0.0020(5)
C7 0.0356(5) 0.0288(5) 0.0332(5) -0.0021(4) 0.0053(4) 0.0019(4)
C8 0.0434(6) 0.0359(7) 0.0480(7) 0.0023(5) 0.0047(5) -0.0040(5)
C9 0.0419(7) 0.0441(8) 0.0679(10) -0.0118(7) 0.0052(6) -0.0060(6)
C10 0.0417(7) 0.0644(10) 0.0466(7) -0.0242(7) -0.0014(6) 0.0066(7)
C11 0.0546(8) 0.0721(10) 0.0298(6) 0.0012(6) 0.0036(5) 0.0226(8)
C12 0.0454(7) 0.0472(7) 0.0386(6) 0.0075(6) 0.0118(5) 0.0084(6)
C13 0.0346(5) 0.0227(5) 0.0386(6) 0.0007(4) 0.0061(4) 0.0000(4)
C14 0.0419(6) 0.0302(6) 0.0375(6) -0.0062(5) 0.0045(5) -0.0019(5)
C15 0.0413(6) 0.0252(5) 0.0473(7) -0.0081(5) 0.0112(5) -0.0012(5)
C16 0.0366(6) 0.0249(5) 0.0474(7) 0.0011(5) 0.0091(5) 0.0013(5)
C17 0.0447(6) 0.0296(6) 0.0393(6) -0.0011(5) 0.0009(5) 0.0022(5)
C18 0.0442(6) 0.0242(5) 0.0398(6) -0.0044(5) 0.0033(5) 0.0028(5)
C19 0.0476(7) 0.0301(6) 0.0624(9) 0.0046(6) 0.0081(6) 0.0066(5)

loop_
_atom_type_symbol
_atom_type_description
_atom_type_scat_dispersion_real
_atom_type_scat_dispersion_imag
_atom_type_scat_source
C C 0.0021 0.0012 'International Tables Vol C Tables 4.2.6.8 and 6.1.1.4'
H H 0.0000 0.0000 'International Tables Vol C Tables 4.2.6.8 and 6.1.1.4'
N N 0.0044 0.0025 'International Tables Vol C Tables 4.2.6.8 and 6.1.1.4'
O O 0.0080 0.0047 'International Tables Vol C Tables 4.2.6.8 and 6.1.1.4'

loop_
_geom_angle_atom_site_label_1
_geom_angle_atom_site_label_2
_geom_angle_atom_site_label_3
_geom_angle
_geom_angle_site_symmetry_1
_geom_angle_site_symmetry_3
_geom_angle_publ_flag
C13 N1 C7 120.96(10) . . ?
C13 N1 C1 120.14(10) . . ?
C7 N1 C1 118.08(9) . . ?
C2 C1 C6 119.68(11) . . ?
C2 C1 N1 120.53(11) . . ?
C6 C1 N1 119.79(11) . . ?
C3 C2 C1 119.89(12) . . ?
C3 C2 H2 120.1 . . ?
C1 C2 H2 120.1 . . ?
C4 C3 C2 120.54(12) . . ?
C4 C3 H3 119.7 . . ?
C2 C3 H3 119.7 . . ?
C5 C4 C3 119.46(12) . . ?
C5 C4 H4 120.3 . . ?
C3 C4 H4 120.3 . . ?
C4 C5 C6 120.64(12) . . ?
C4 C5 H5 119.7 . . ?
C6 C5 H5 119.7 . . ?
C5 C6 C1 119.78(11) . . ?
C5 C6 H6 120.1 . . ?
C1 C6 H6 120.1 . . ?
C12 C7 C8 119.11(12) . . ?
C12 C7 N1 120.46(11) . . ?
C8 C7 N1 120.39(11) . . ?
C9 C8 C7 120.73(13) . . ?
C9 C8 H8 119.6 . . ?
C7 C8 H8 119.6 . . ?
C10 C9 C8 120.12(15) . . ?
C10 C9 H9 119.9 . . ?
C8 C9 H9 119.9 . . ?
C11 C10 C9 119.49(13) . . ?
C11 C10 H10 120.3 . . ?
C9 C10 H10 120.3 . . ?
C10 C11 C12 120.85(14) . . ?
C10 C11 H11 119.6 . . ?
C12 C11 H11 119.6 . . ?
C7 C12 C11 119.71(14) . . ?
C7 C12 H12 120.1 . . ?
C11 C12 H12 120.1 . . ?
C18 C13 N1 120.91(11) . . ?
C18 C13 C14 118.79(11) . . ?
N1 C13 C14 120.29(11) . . ?
C15 C14 C13 120.51(11) . . ?
C15 C14 H14 119.7 . . ?
C13 C14 H14 119.7 . . ?
C14 C15 C16 120.72(11) . . ?
C14 C15 H15 119.6 . . ?
C16 C15 H15 119.6 . . ?
C17 C16 C15 118.60(11) . . ?
C17 C16 C19 119.41(12) . . ?
C15 C16 C19 121.97(12) . . ?
C18 C17 C16 121.33(12) . . ?
C18 C17 H17 119.3 . . ?
C16 C17 H17 119.3 . . ?
C17 C18 C13 120.03(11) . . ?
C17 C18 H18 120.0 . . ?
C13 C18 H18 120.0 . . ?
O1 C19 C16 125.66(15) . . ?
O1 C19 H19 117.2 . . ?
C16 C19 H19 117.2 . . ?

loop_
_geom_bond_atom_site_label_1
_geom_bond_atom_site_label_2
_geom_bond_distance
_geom_bond_site_symmetry_2
_geom_bond_publ_flag
O1 C19 1.2061(17) . ?
N1 C13 1.3939(15) . ?
N1 C7 1.4180(16) . ?
N1 C1 1.4236(15) . ?
C1 C2 1.3818(17) . ?
C1 C6 1.3823(17) . ?
C2 C3 1.3798(18) . ?
C2 H2 0.9400 . ?
C3 C4 1.376(2) . ?
C3 H3 0.9400 . ?
C4 C5 1.3731(19) . ?
C4 H4 0.9400 . ?
C5 C6 1.3813(17) . ?
C5 H5 0.9400 . ?
C6 H6 0.9400 . ?
C7 C12 1.3772(17) . ?
C7 C8 1.3799(17) . ?
C8 C9 1.3782(19) . ?
C8 H8 0.9400 . ?
C9 C10 1.371(2) . ?
C9 H9 0.9400 . ?
C10 C11 1.368(2) . ?
C10 H10 0.9400 . ?
C11 C12 1.387(2) . ?
C11 H11 0.9400 . ?
C12 H12 0.9400 . ?
C13 C18 1.3898(17) . ?
C13 C14 1.4002(16) . ?
C14 C15 1.3705(18) . ?
C14 H14 0.9400 . ?
C15 C16 1.3883(19) . ?
C15 H15 0.9400 . ?
C16 C17 1.3859(17) . ?
C16 C19 1.4546(18) . ?
C17 C18 1.3744(17) . ?
C17 H17 0.9400 . ?
C18 H18 0.9400 . ?
C19 H19 0.9400 . ?

loop_
_geom_hbond_atom_site_label_D
_geom_hbond_atom_site_label_H
_geom_hbond_atom_site_label_A
_geom_hbond_distance_DH
_geom_hbond_distance_HA
_geom_hbond_distance_DA
_geom_hbond_angle_DHA
_geom_hbond_site_symmetry_A
_geom_hbond_publ_flag
C6 H6 O1 0.94 2.46 3.3850(17) 168.6 3_766 yes

loop_
_geom_torsion_atom_site_label_1
_geom_torsion_atom_site_label_2
_geom_torsion_atom_site_label_3
_geom_torsion_atom_site_label_4
_geom_torsion
_geom_torsion_site_symmetry_1
_geom_torsion_site_symmetry_2
_geom_torsion_site_symmetry_3
_geom_torsion_site_symmetry_4
_geom_torsion_publ_flag
C13 N1 C1 C2 -122.13(13) . . . . ?
C7 N1 C1 C2 47.61(16) . . . . ?
C13 N1 C1 C6 58.14(16) . . . . ?
C7 N1 C1 C6 -132.12(12) . . . . ?
C6 C1 C2 C3 -0.20(18) . . . . ?
N1 C1 C2 C3 -179.93(11) . . . . ?
C1 C2 C3 C4 -0.49(19) . . . . ?
C2 C3 C4 C5 0.7(2) . . . . ?
C3 C4 C5 C6 -0.1(2) . . . . ?
C4 C5 C6 C1 -0.5(2) . . . . ?
C2 C1 C6 C5 0.71(19) . . . . ?
N1 C1 C6 C5 -179.56(11) . . . . ?
C13 N1 C7 C12 -139.47(13) . . . . ?
C1 N1 C7 C12 50.87(16) . . . . ?
C13 N1 C7 C8 42.82(17) . . . . ?
C1 N1 C7 C8 -126.84(13) . . . . ?
C12 C7 C8 C9 0.0(2) . . . . ?
N1 C7 C8 C9 177.75(12) . . . . ?
C7 C8 C9 C10 -0.3(2) . . . . ?
C8 C9 C10 C11 0.3(2) . . . . ?
C9 C10 C11 C12 -0.1(2) . . . . ?
C8 C7 C12 C11 0.27(19) . . . . ?
N1 C7 C12 C11 -177.47(12) . . . . ?
C10 C11 C12 C7 -0.3(2) . . . . ?
C7 N1 C13 C18 -146.29(12) . . . . ?
C1 N1 C13 C18 23.16(18) . . . . ?
C7 N1 C13 C14 34.57(17) . . . . ?
C1 N1 C13 C14 -155.98(12) . . . . ?
C18 C13 C14 C15 0.20(19) . . . . ?
N1 C13 C14 C15 179.36(11) . . . . ?
C13 C14 C15 C16 -0.52(19) . . . . ?
C14 C15 C16 C17 -0.01(19) . . . . ?
C14 C15 C16 C19 -178.95(12) . . . . ?
C15 C16 C17 C18 0.9(2) . . . . ?
C19 C16 C17 C18 179.84(12) . . . . ?
C16 C17 C18 C13 -1.2(2) . . . . ?
N1 C13 C18 C17 -178.51(12) . . . . ?
C14 C13 C18 C17 0.65(19) . . . . ?
C17 C16 C19 O1 177.53(14) . . . . ?
C15 C16 C19 O1 -3.5(2) . . . . ?
